data_4112080
loop_
_publ_author_name
'Marilyn V. Rampersad'
'Stephen P. Jeffery'
'Melissa L. Golden'
'Jonghyuk Lee'
'Joseph H. Reibenspies'
'Donald J. Darensbourg'
'Marcetta Y. Darensbourg'

_publ_section_title
;
 Characterization of Steric and Electronic Properties of NiN2S2 Complexes
 as S-Donor Metallodithiolate Ligands
;
_journal_name_full 'Journal of the American Chemical Society'
_journal_page_first 17323
_journal_page_last 17334
_journal_paper_doi 10.1021/ja055051g
_journal_volume 127
_journal_year 2005
_chemical_formula_sum 'C14 H20 N2 Ni O4 S2 W'
_chemical_formula_weight 587.00
_chemical_name_systematic
; 
 ? 
;
_space_group_IT_number 62
_symmetry_cell_setting orthorhombic
_symmetry_space_group_name_Hall '-P 2ac 2n'
_symmetry_space_group_name_H-M 'P n m a'
_atom_sites_solution_hydrogens geom
_atom_sites_solution_primary direct
_atom_sites_solution_secondary difmap
_audit_creation_method SHELXL-97
_cell_angle_alpha 90.00
_cell_angle_beta 90.00
_cell_angle_gamma 90.00
_cell_formula_units_Z 4
_cell_length_a 13.397(4)
_cell_length_b 12.386(4)
_cell_length_c 11.005(3)
_cell_measurement_temperature 110(2)
_cell_volume 1826.1(9)
_computing_structure_refinement 'SHELXL-97 (Sheldrick, 1997)'
_computing_structure_solution 'SHELXS-97 (Sheldrick, 1990)'
_diffrn_ambient_temperature 110(2)
_diffrn_measured_fraction_theta_full 0.765
_diffrn_measured_fraction_theta_max 0.765
_diffrn_radiation_monochromator graphite
_diffrn_radiation_source 'fine-focus sealed tube'
_diffrn_radiation_type MoK\a
_diffrn_radiation_wavelength 0.71073
_diffrn_reflns_av_R_equivalents 0.1165
_diffrn_reflns_av_sigmaI/netI 0.0774
_diffrn_reflns_limit_h_max 11
_diffrn_reflns_limit_h_min -9
_diffrn_reflns_limit_k_max 7
_diffrn_reflns_limit_k_min -14
_diffrn_reflns_limit_l_max 13
_diffrn_reflns_limit_l_min -11
_diffrn_reflns_number 3982
_diffrn_reflns_theta_full 25.00
_diffrn_reflns_theta_max 25.00
_diffrn_reflns_theta_min 2.39
_exptl_absorpt_coefficient_mu 7.574
_exptl_absorpt_correction_T_max 0.5180
_exptl_absorpt_correction_T_min 0.2097
_exptl_absorpt_correction_type multi-scan
_exptl_absorpt_process_details sadabs
_exptl_crystal_colour red
_exptl_crystal_density_diffrn 2.135
_exptl_crystal_description needle
_exptl_crystal_F_000 1136
_exptl_crystal_size_max 0.30
_exptl_crystal_size_mid 0.10
_exptl_crystal_size_min 0.10
_refine_diff_density_max 1.412
_refine_diff_density_min -0.881
_refine_diff_density_rms 0.132
_refine_ls_extinction_method none
_refine_ls_goodness_of_fit_ref 1.117
_refine_ls_hydrogen_treatment riding
_refine_ls_matrix_type full
_refine_ls_number_parameters 121
_refine_ls_number_reflns 1291
_refine_ls_number_restraints 12
_refine_ls_restrained_S_all 1.115
_refine_ls_R_factor_all 0.0279
_refine_ls_R_factor_gt 0.0271
_refine_ls_shift/su_max 0.000
_refine_ls_shift/su_mean 0.000
_refine_ls_structure_factor_coef Fsqd
_refine_ls_weighting_details 'calc w=1/[\s^2^(Fo^2^)+(0.0094P)^2^+3.5164P] where P=(Fo^2^+2Fc^2^)/3'
_refine_ls_weighting_scheme calc
_refine_ls_wR_factor_gt 0.0598
_refine_ls_wR_factor_ref 0.0603
_reflns_number_gt 1240
_reflns_number_total 1291
_reflns_threshold_expression >2sigma(I)
_cod_data_source_file ja055051gsi20050726_033412.cif
_cod_data_source_block niwco4
_cod_original_cell_volume 1826.2(10)
_cod_database_code 4112080

loop_
_symmetry_equiv_pos_as_xyz
'x, y, z'
'-x+1/2, -y, z+1/2'
'-x, y+1/2, -z'
'x+1/2, -y+1/2, -z+1/2'
'-x, -y, -z'
'x-1/2, y, -z-1/2'
'x, -y-1/2, z'
'-x-1/2, y-1/2, z-1/2'

loop_
_atom_site_label
_atom_site_type_symbol
_atom_site_fract_x
_atom_site_fract_y
_atom_site_fract_z
_atom_site_U_iso_or_equiv
_atom_site_adp_type
_atom_site_occupancy
_atom_site_symmetry_multiplicity
_atom_site_calc_flag
_atom_site_refinement_flags
W1 W 0.15196(2) 0.2500 0.44255(2) 0.01831(15) Uani 1 2 d S
Ni2 Ni 0.17222(8) 0.2500 0.74597(7) 0.0162(2) Uani 1 2 d S
S5 S 0.21863(11) 0.12751(9) 0.61406(9) 0.0186(4) Uani 1 1 d .
C7 C 0.0152(5) 0.1449(3) 0.8845(4) 0.0230(14) Uani 1 1 d .
H7A H -0.0195 0.0838 0.8447 0.028 Uiso 1 1 calc R
H7B H 0.0037 0.1390 0.9731 0.028 Uiso 1 1 calc R
O2 O 0.0918(3) 0.0729(4) 0.2527(3) 0.0339(12) Uani 1 1 d .
N2 N 0.1288(4) 0.1358(3) 0.8591(3) 0.0204(12) Uani 1 1 d .
C2 C 0.1151(5) 0.1383(4) 0.3254(4) 0.0268(14) Uani 1 1 d .
C1 C 0.0068(10) 0.2500 0.4920(6) 0.032(2) Uani 1 2 d S
C6 C 0.1490(4) 0.0237(4) 0.8088(4) 0.0211(15) Uani 1 1 d .
H6A H 0.1037 -0.0294 0.8474 0.025 Uiso 1 1 calc R
H6B H 0.2187 0.0022 0.8266 0.025 Uiso 1 1 calc R
O1 O -0.0800(7) 0.2500 0.5070(6) 0.049(2) Uani 1 2 d S
C4 C 0.2923(7) 0.2500 0.3691(6) 0.023(2) Uani 1 2 d S
C10 C 0.1671(6) 0.2500 1.0440(5) 0.0107(16) Uani 1 2 d SU
H10A H 0.0961 0.2500 1.0690 0.013 Uiso 1 2 calc SR
H10B H 0.2079 0.2500 1.1190 0.013 Uiso 1 2 calc SR
C11 C -0.0294(7) 0.2500 0.8391(6) 0.0251(16) Uani 1 2 d SU
H11A H -0.0250 0.2500 0.7493 0.030 Uiso 1 2 calc SR
H11B H -0.1012 0.2500 0.8604 0.030 Uiso 1 2 calc SR
C12 C 0.1319(5) 0.0254(4) 0.6719(4) 0.0265(15) Uani 1 1 d .
H12A H 0.0621 0.0454 0.6529 0.032 Uiso 1 1 calc R
H12B H 0.1464 -0.0461 0.6359 0.032 Uiso 1 1 calc R
C13 C 0.1879(6) 0.1454(4) 0.9751(4) 0.0218(14) Uani 1 1 d .
H13A H 0.2600 0.1416 0.9557 0.026 Uiso 1 1 calc R
H13B H 0.1717 0.0833 1.0283 0.026 Uiso 1 1 calc R
O4 O 0.3684(5) 0.2500 0.3199(6) 0.0341(15) Uani 1 2 d S

loop_
_atom_site_aniso_label
_atom_site_aniso_U_11
_atom_site_aniso_U_22
_atom_site_aniso_U_33
_atom_site_aniso_U_23
_atom_site_aniso_U_13
_atom_site_aniso_U_12
W1 0.0178(4) 0.02065(17) 0.01649(16) 0.000 0.00100(11) 0.000
Ni2 0.0177(8) 0.0155(4) 0.0155(4) 0.000 0.0004(4) 0.000
S5 0.0168(12) 0.0197(5) 0.0193(4) 0.0001(4) 0.0025(5) 0.0004(5)
C7 0.025(5) 0.025(2) 0.0190(18) 0.0010(19) 0.000(2) 0.007(2)
O2 0.038(4) 0.033(2) 0.0316(16) -0.0076(16) 0.0002(19) -0.0090(18)
N2 0.025(4) 0.021(2) 0.0159(16) 0.0005(16) 0.0031(19) 0.0013(19)
C2 0.025(5) 0.032(3) 0.023(2) 0.000(2) 0.006(2) -0.002(3)
C1 0.040(9) 0.035(4) 0.021(3) 0.000 -0.006(4) 0.000
C6 0.024(5) 0.019(2) 0.021(2) -0.001(2) 0.005(2) -0.0013(19)
O1 0.028(8) 0.074(5) 0.044(3) 0.000 0.001(4) 0.000
C4 0.026(7) 0.019(3) 0.023(3) 0.000 -0.002(4) 0.000
C10 0.006(3) 0.013(2) 0.014(2) 0.000 -0.0009(19) 0.000
C11 0.021(3) 0.027(2) 0.027(2) 0.000 0.001(2) 0.000
C12 0.040(5) 0.018(2) 0.021(2) 0.002(2) 0.004(2) -0.004(2)
C13 0.017(5) 0.025(3) 0.0237(19) 0.003(2) -0.005(3) 0.008(3)
O4 0.037(5) 0.020(2) 0.045(3) 0.000 0.015(3) 0.000

loop_
_atom_type_symbol
_atom_type_description
_atom_type_scat_dispersion_real
_atom_type_scat_dispersion_imag
_atom_type_scat_source
C C 0.0033 0.0016 'International Tables Vol C Tables 4.2.6.8 and 6.1.1.4'
H H 0.0000 0.0000 'International Tables Vol C Tables 4.2.6.8 and 6.1.1.4'
N N 0.0061 0.0033 'International Tables Vol C Tables 4.2.6.8 and 6.1.1.4'
O O 0.0106 0.0060 'International Tables Vol C Tables 4.2.6.8 and 6.1.1.4'
S S 0.1246 0.1234 'International Tables Vol C Tables 4.2.6.8 and 6.1.1.4'
Ni Ni 0.3393 1.1124 'International Tables Vol C Tables 4.2.6.8 and 6.1.1.4'
W W -0.8490 6.8722 'International Tables Vol C Tables 4.2.6.8 and 6.1.1.4'

loop_
_geom_angle_atom_site_label_1
_geom_angle_atom_site_label_2
_geom_angle_atom_site_label_3
_geom_angle
_geom_angle_site_symmetry_1
_geom_angle_site_symmetry_3
C2 W1 C2 90.1(3) 7_565 .
C2 W1 C1 86.3(2) 7_565 .
C2 W1 C1 86.3(2) . .
C2 W1 C4 88.4(2) 7_565 .
C2 W1 C4 88.4(2) . .
C1 W1 C4 172.4(3) . .
C2 W1 S5 170.34(18) 7_565 .
C2 W1 S5 98.84(16) . .
C1 W1 S5 97.83(16) . .
C4 W1 S5 88.33(16) . .
C2 W1 S5 98.84(16) 7_565 7_565
C2 W1 S5 170.34(18) . 7_565
C1 W1 S5 97.83(17) . 7_565
C4 W1 S5 88.33(16) . 7_565
S5 W1 S5 72.00(5) . 7_565
N2 Ni2 N2 91.7(2) 7_565 .
N2 Ni2 S5 90.29(12) 7_565 7_565
N2 Ni2 S5 177.62(12) . 7_565
N2 Ni2 S5 177.62(12) 7_565 .
N2 Ni2 S5 90.29(12) . .
S5 Ni2 S5 87.70(7) 7_565 .
C12 S5 Ni2 93.87(17) . .
C12 S5 W1 116.1(2) . .
Ni2 S5 W1 88.81(5) . .
C11 C7 N2 112.9(5) . .
C11 C7 H7A 109.0 . .
N2 C7 H7A 109.0 . .
C11 C7 H7B 109.0 . .
N2 C7 H7B 109.0 . .
H7A C7 H7B 107.8 . .
C13 N2 C6 106.7(4) . .
C13 N2 C7 110.9(4) . .
C6 N2 C7 107.9(4) . .
C13 N2 Ni2 108.9(3) . .
C6 N2 Ni2 111.9(3) . .
C7 N2 Ni2 110.5(3) . .
O2 C2 W1 178.2(5) . .
O1 C1 W1 172.5(6) . .
N2 C6 C12 108.7(4) . .
N2 C6 H6A 110.0 . .
C12 C6 H6A 110.0 . .
N2 C6 H6B 110.0 . .
C12 C6 H6B 110.0 . .
H6A C6 H6B 108.3 . .
O4 C4 W1 175.3(6) . .
C13 C10 C13 116.1(5) 7_565 .
C13 C10 H10A 108.3 7_565 .
C13 C10 H10A 108.3 . .
C13 C10 H10B 108.3 7_565 .
C13 C10 H10B 108.3 . .
H10A C10 H10B 107.4 . .
C7 C11 C7 118.2(6) 7_565 .
C7 C11 H11A 107.8 7_565 .
C7 C11 H11A 107.8 . .
C7 C11 H11B 107.8 7_565 .
C7 C11 H11B 107.8 . .
H11A C11 H11B 107.1 . .
C6 C12 S5 105.0(4) . .
C6 C12 H12A 110.8 . .
S5 C12 H12A 110.8 . .
C6 C12 H12B 110.8 . .
S5 C12 H12B 110.8 . .
H12A C12 H12B 108.8 . .
N2 C13 C10 113.1(5) . .
N2 C13 H13A 109.0 . .
C10 C13 H13A 109.0 . .
N2 C13 H13B 109.0 . .
C10 C13 H13B 109.0 . .
H13A C13 H13B 107.8 . .

loop_
_geom_bond_atom_site_label_1
_geom_bond_atom_site_label_2
_geom_bond_distance
_geom_bond_site_symmetry_2
W1 C2 1.955(5) 7_565
W1 C2 1.955(5) .
W1 C1 2.019(13) .
W1 C4 2.047(9) .
W1 S5 2.5811(12) .
W1 S5 2.5811(12) 7_565
Ni2 N2 1.972(4) 7_565
Ni2 N2 1.972(4) .
Ni2 S5 2.1900(13) 7_565
Ni2 S5 2.1900(13) .
S5 C12 1.831(5) .
C7 C11 1.517(6) .
C7 N2 1.551(9) .
C7 H7A 0.9900 .
C7 H7B 0.9900 .
O2 C2 1.180(6) .
N2 C13 1.507(6) .
N2 C6 1.518(6) .
C1 O1 1.175(12) .
C6 C12 1.524(6) .
C6 H6A 0.9900 .
C6 H6B 0.9900 .
C4 O4 1.154(10) .
C10 C13 1.527(6) 7_565
C10 C13 1.527(6) .
C10 H10A 0.9900 .
C10 H10B 0.9900 .
C11 C7 1.517(6) 7_565
C11 H11A 0.9900 .
C11 H11B 0.9900 .
C12 H12A 0.9900 .
C12 H12B 0.9900 .
C13 H13A 0.9900 .
C13 H13B 0.9900 .
